data_2311486
loop_
_publ_author_name
'Benahsene, Amani Hind'
'Bendjeddou, Lamia'
'Merazig, Hocine'

_publ_section_title
;
 Crystal structure of bis[bis(4-azaniumylphenyl) sulfone] tetranitrate
 monohydrate.
;
_journal_coeditor_code ZS2390
_journal_issue 'Pt 11'
_journal_name_full 'Acta crystallographica. Section E, Crystallographic communications'
_journal_page_first 1721
_journal_page_last 1725
_journal_paper_doi 10.1107/S2056989017014803
_journal_volume 73
_journal_year 2017
_chemical_formula_iupac 'C12 H14 N2 O2 S 2+, 2N O3 -, 0.5H2 O'
_chemical_formula_moiety 'C12 H14 N2 O2 S 2+, 2(N O3 -), 0.5(H2 O)'
_chemical_formula_structural 'C12 H15 N4 O8.5 S'
_chemical_formula_sum 'C12 H15 N8 O8.5 S'
_chemical_formula_weight 383.34
_chemical_name_common 'bis(4-4'-diammonio-diphenyl)sulfone tetra(nitrate) monohydrate'
_chemical_name_systematic
;
Bis[bis(4-azaniumylphenyl) sulfone] tetranitrate monohydrate
;
_space_group_IT_number 19
_space_group_name_Hall 'P 2ac 2ab'
_space_group_name_H-M_alt 'P 21 21 21'
_symmetry_cell_setting orthorhombic
_symmetry_space_group_name_Hall 'P 2ac 2ab'
_symmetry_space_group_name_H-M 'P 21 21 21'
_atom_sites_solution_hydrogens geom
_atom_sites_solution_primary direct
_atom_sites_solution_secondary difmap
_audit_creation_method 'WinGX routine-INITIALISE'
_cell_angle_alpha 90
_cell_angle_beta 90
_cell_angle_gamma 90
_cell_formula_units_Z 8
_cell_length_a 9.366(5)
_cell_length_b 15.203(5)
_cell_length_c 23.070(5)
_cell_measurement_reflns_used 4292
_cell_measurement_temperature 293(2)
_cell_measurement_theta_max 30.55
_cell_measurement_theta_min 2.8
_cell_volume 3285(2)
_computing_cell_refinement
;
SAINT (Bruker, 2006)
;
_computing_data_collection
;
APEX2 (Bruker, 2006)
;
_computing_data_reduction
;
SAINT (Bruker, 2006)
;
_computing_molecular_graphics
;
ORTEP-3 for Windows (Farrugia, 2012)
;
_computing_publication_material
;
Mercury (Macrae <i>et al.</i>, 2006) and <i>POVRay</i>
(Persistence of Vision, 2004)
;
_computing_structure_refinement
;
SHELXL97 (Sheldrick, 2008) within WinGX (Farrugia, 2012)
;
_computing_structure_solution
;
SHELXS97 (Sheldrick, 2008)
;
_diffrn_ambient_temperature 293(2)
_diffrn_measured_fraction_theta_full 0.981
_diffrn_measured_fraction_theta_max 0.981
_diffrn_measurement_device 'Bruker APEXII CCD'
_diffrn_measurement_method '\f and \w scans'
_diffrn_radiation_monochromator graphite
_diffrn_radiation_source 'fine-focus sealed tube'
_diffrn_radiation_type MoK\a
_diffrn_radiation_wavelength 0.71073
_diffrn_reflns_av_R_equivalents 0.0447
_diffrn_reflns_limit_h_max 10
_diffrn_reflns_limit_h_min -13
_diffrn_reflns_limit_k_max 21
_diffrn_reflns_limit_k_min -20
_diffrn_reflns_limit_l_max 32
_diffrn_reflns_limit_l_min -20
_diffrn_reflns_number 22152
_diffrn_reflns_theta_full 30.55
_diffrn_reflns_theta_max 30.55
_diffrn_reflns_theta_min 2.8
_diffrn_standards_interval_count 0
_diffrn_standards_interval_time 0
_diffrn_standards_number 0
_exptl_absorpt_coefficient_mu 0.252
_exptl_absorpt_correction_type none
_exptl_crystal_colour yellow
_exptl_crystal_density_diffrn 1.55
_exptl_crystal_density_method 'not measured'
_exptl_crystal_description prism
_exptl_crystal_F_000 1592
_exptl_crystal_size_max 0.1
_exptl_crystal_size_mid 0.04
_exptl_crystal_size_min 0.03
_refine_diff_density_max 0.94
_refine_diff_density_min -0.294
_refine_ls_abs_structure_details
;
(Flack, 1983), 4494 Friedel pairs
;
_refine_ls_abs_structure_Flack 0.02(9)
_refine_ls_extinction_method none
_refine_ls_goodness_of_fit_ref 0.979
_refine_ls_matrix_type full
_refine_ls_number_parameters 466
_refine_ls_number_reflns 9858
_refine_ls_number_restraints 3
_refine_ls_restrained_S_all 0.979
_refine_ls_R_factor_all 0.1241
_refine_ls_R_factor_gt 0.0632
_refine_ls_shift/su_max 0
_refine_ls_shift/su_mean 0
_refine_ls_structure_factor_coef Fsqd
_refine_ls_weighting_details 'calc w=1/[\s^2^(Fo^2^)+(0.1089P)^2^] where P=(Fo^2^+2Fc^2^)/3'
_refine_ls_weighting_scheme calc
_refine_ls_wR_factor_gt 0.1613
_refine_ls_wR_factor_ref 0.2008
_reflns_number_gt 5434
_reflns_number_total 9858
_reflns_threshold_expression I>2\s(I)
_cod_data_source_file zs2390sup1.cif
_cod_data_source_block I
_cod_depositor_comments
;

2022-12-20
Z value and formula fixed to values more according to usual
chemical conventions.                 miguel
;
_cod_original_formula_sum 'C24 H30 N8 O17 S2'
_cod_original_formula_weight 766.68
_cod_original_formula_moiety '2(C12 H14 N2 O2 S 2+), 4(N O3 -), H2 O'
_cod_original_formula_iupac '2C12 H14 N2 O2 S 2+, 4N O3 -, H2 O'
_cod_original_formula_units_Z 4
_cod_original_cell_volume 3285.1(2)
_cod_database_code 2311486

loop_
_symmetry_equiv_pos_as_xyz
'x, y, z'
'-x+1/2, -y, z+1/2'
'x+1/2, -y+1/2, -z'
'-x, y+1/2, -z+1/2'

loop_
_atom_site_aniso_label
_atom_site_aniso_U_11
_atom_site_aniso_U_22
_atom_site_aniso_U_33
_atom_site_aniso_U_12
_atom_site_aniso_U_13
_atom_site_aniso_U_23
S1 0.0579(6) 0.0387(4) 0.0416(4) 0.0132(4) 0.0042(4) 0.0004(3)
S2 0.0848(8) 0.0408(4) 0.0462(4) 0.0166(5) 0.0009(5) -0.0036(4)
O1 0.063(2) 0.0803(19) 0.0551(14) 0.0293(16) 0.0019(13) 0.0090(14)
O2 0.106(2) 0.0354(12) 0.0515(14) 0.0031(14) 0.0146(15) -0.0086(11)
N1 0.066(2) 0.066(2) 0.0571(17) 0.0138(18) 0.0114(17) 0.0058(16)
N2 0.057(2) 0.0562(17) 0.0471(15) -0.0021(15) 0.0056(14) 0.0091(14)
C1 0.048(2) 0.0424(17) 0.0409(16) 0.0046(15) 0.0074(14) 0.0033(13)
C2 0.060(2) 0.0470(19) 0.0507(18) -0.0112(18) -0.0043(18) -0.0008(16)
C3 0.061(3) 0.053(2) 0.0388(16) -0.0028(18) -0.0073(16) -0.0036(15)
O3 0.138(3) 0.0358(13) 0.0580(15) 0.0072(16) -0.0079(19) 0.0059(12)
C4 0.046(2) 0.0422(17) 0.0393(15) 0.0050(15) 0.0010(14) -0.0039(13)
O4 0.095(2) 0.081(2) 0.0631(15) 0.0410(19) 0.0049(16) -0.0148(16)
C5 0.053(2) 0.0477(19) 0.0444(17) -0.0042(16) -0.0104(16) 0.0013(15)
C6 0.055(2) 0.052(2) 0.0379(16) -0.0008(17) -0.0070(15) 0.0032(15)
C7 0.0455(19) 0.0329(15) 0.0386(15) 0.0020(13) -0.0010(13) 0.0015(12)
C8 0.041(2) 0.060(2) 0.0454(17) 0.0019(17) -0.0036(15) 0.0012(16)
C9 0.058(3) 0.064(2) 0.0377(16) 0.0023(19) -0.0045(16) -0.0064(16)
C10 0.044(2) 0.0390(17) 0.0517(19) 0.0063(15) 0.0092(16) 0.0058(14)
C11 0.044(2) 0.066(2) 0.061(2) 0.0043(19) -0.0061(17) -0.0006(19)
C12 0.057(2) 0.065(2) 0.0452(17) 0.0061(19) -0.0100(17) -0.0074(17)
N3 0.061(2) 0.063(2) 0.0504(15) -0.0046(17) 0.0062(16) -0.0037(14)
N4 0.060(2) 0.0552(17) 0.0588(17) 0.0040(16) -0.0192(16) -0.0112(15)
O5 0.071(2) 0.084(2) 0.0544(15) -0.0047(17) 0.0026(15) 0.0124(15)
O6 0.065(2) 0.088(2) 0.0731(19) 0.0049(18) 0.0114(16) -0.0076(16)
O7 0.084(2) 0.0550(17) 0.0759(18) 0.0000(16) -0.0108(18) 0.0090(15)
C13 0.066(2) 0.0405(18) 0.0444(17) -0.0001(17) 0.0082(17) -0.0025(14)
C14 0.070(3) 0.059(2) 0.0377(16) -0.011(2) 0.0049(18) 0.0057(16)
C15 0.062(2) 0.055(2) 0.0418(17) -0.0037(19) 0.0119(17) -0.0011(16)
C16 0.073(3) 0.0311(15) 0.0410(16) 0.0004(16) 0.0041(17) -0.0022(13)
C17 0.083(3) 0.069(3) 0.0386(17) 0.000(2) 0.0142(19) 0.0015(18)
C18 0.071(3) 0.074(3) 0.050(2) -0.001(2) 0.014(2) -0.0085(19)
C19 0.059(2) 0.0466(18) 0.0456(17) 0.0111(18) -0.0043(17) -0.0001(15)
C20 0.070(3) 0.055(2) 0.0510(19) 0.005(2) 0.0057(19) -0.0003(17)
C21 0.063(3) 0.048(2) 0.063(2) 0.0006(19) -0.0015(19) 0.0048(18)
C22 0.044(2) 0.0480(19) 0.0555(19) 0.0057(16) -0.0094(17) -0.0065(16)
C23 0.067(3) 0.056(2) 0.0435(18) -0.0021(19) 0.0001(17) -0.0053(16)
C24 0.065(3) 0.053(2) 0.0502(19) -0.0029(19) 0.0025(18) -0.0056(16)
N5 0.058(2) 0.063(2) 0.0449(15) -0.0029(17) -0.0085(15) -0.0002(15)
O8 0.066(2) 0.073(2) 0.094(2) 0.0072(17) -0.0080(19) 0.0010(17)
O9 0.076(2) 0.090(2) 0.0737(18) -0.0019(19) -0.0081(18) -0.0174(18)
O10 0.069(2) 0.0683(19) 0.0733(17) 0.0112(16) 0.0057(16) -0.0074(15)
N6 0.052(2) 0.057(2) 0.0606(18) -0.0048(16) 0.0093(16) 0.0007(16)
O11 0.063(2) 0.110(3) 0.086(2) -0.012(2) -0.0061(19) -0.013(2)
O12 0.082(2) 0.117(3) 0.0738(19) 0.017(2) 0.0103(18) 0.0278(19)
O13 0.0531(18) 0.0745(19) 0.0723(17) -0.0014(15) -0.0003(15) 0.0061(15)
N7 0.064(2) 0.064(2) 0.063(2) 0.0171(19) 0.0051(19) 0.0120(18)
O14 0.0541(18) 0.0684(17) 0.0635(16) -0.0024(15) 0.0120(14) -0.0060(14)
O15 0.096(3) 0.082(2) 0.130(3) -0.024(2) 0.054(3) -0.012(2)
O16 0.066(2) 0.116(3) 0.099(2) 0.007(2) -0.014(2) -0.026(2)
N8 0.054(2) 0.058(2) 0.078(2) 0.0040(17) 0.014(2) -0.0212(19)
O1W 0.057(2) 0.077(2) 0.124(3) 0.0099(17) -0.007(2) -0.011(2)

loop_
_atom_site_type_symbol
_atom_site_label
_atom_site_fract_x
_atom_site_fract_y
_atom_site_fract_z
_atom_site_U_iso_or_equiv
_atom_site_thermal_displace_type
_atom_site_occupancy
S S1 0.30537(10) 0.66966(6) 0.36491(3) 0.0460(2) Uani 1.000
S S2 0.73567(13) 0.33251(6) 0.34908(4) 0.0573(3) Uani 1.000
O O1 0.1674(3) 0.6792(2) 0.33905(11) 0.0662(8) Uani 1.000
O O2 0.3663(4) 0.74142(16) 0.39709(11) 0.0641(8) Uani 1.000
N N1 0.7194(4) 0.6046(2) 0.17307(13) 0.0632(9) Uani 1.000
N N2 0.2628(4) 0.3644(2) 0.52443(12) 0.0534(8) Uani 1.000
C C1 0.2741(4) 0.4383(2) 0.48528(13) 0.0438(8) Uani 1.000
C C2 0.2055(5) 0.4351(2) 0.43285(15) 0.0526(11) Uani 1.000
C C3 0.2172(4) 0.5057(2) 0.39507(14) 0.0509(13) Uani 1.000
O O3 0.6919(4) 0.25896(17) 0.38437(12) 0.0774(10) Uani 1.000
C C4 0.2981(4) 0.5777(2) 0.41134(13) 0.0424(7) Uani 1.000
O O4 0.8628(4) 0.3279(2) 0.31386(12) 0.0797(10) Uani 1.000
C C5 0.3660(4) 0.5804(2) 0.46487(14) 0.0483(8) Uani 1.000
C C6 0.3540(4) 0.5102(2) 0.50192(14) 0.0485(8) Uani 1.000
C C7 0.4267(4) 0.6429(2) 0.30900(13) 0.0390(7) Uani 1.000
C C8 0.3757(4) 0.6264(2) 0.25382(14) 0.0486(8) Uani 1.000
C C9 0.4746(4) 0.6132(3) 0.20947(15) 0.0530(9) Uani 1.000
C C10 0.6172(4) 0.6166(2) 0.22081(15) 0.0449(8) Uani 1.000
C C11 0.6665(4) 0.6310(3) 0.27560(16) 0.0571(10) Uani 1.000
C C12 0.5709(5) 0.6446(3) 0.32016(16) 0.0558(12) Uani 1.000
N N3 0.2464(4) 0.3877(2) 0.18676(13) 0.0581(8) Uani 1.000
N N4 0.8110(4) 0.6370(2) 0.50927(13) 0.0579(8) Uani 1.000
O O5 0.5968(3) 0.7800(2) 0.49317(12) 0.0697(8) Uani 1.000
O O6 0.7370(4) 0.7782(2) 0.41897(13) 0.0752(9) Uani 1.000
O O7 0.5916(4) 0.88673(19) 0.43116(13) 0.0716(8) Uani 1.000
C C13 0.3656(5) 0.3788(2) 0.22676(15) 0.0501(9) Uani 1.000
C C14 0.5035(5) 0.3837(3) 0.20635(15) 0.0554(10) Uani 1.000
C C15 0.6167(5) 0.3731(2) 0.24417(15) 0.0528(9) Uani 1.000
C C16 0.5899(5) 0.3571(2) 0.30186(14) 0.0484(9) Uani 1.000
C C17 0.4495(5) 0.3514(3) 0.32251(15) 0.0636(11) Uani 1.000
C C18 0.3379(5) 0.3635(3) 0.28489(17) 0.0648(11) Uani 1.000
C C19 0.7558(4) 0.4240(2) 0.39558(14) 0.0503(9) Uani 1.000
C C20 0.8352(5) 0.4962(3) 0.37815(16) 0.0585(10) Uani 1.000
C C21 0.8536(5) 0.5659(3) 0.41473(16) 0.0580(10) Uani 1.000
C C22 0.7930(4) 0.5624(2) 0.46966(16) 0.0491(8) Uani 1.000
C C23 0.7158(5) 0.4897(3) 0.48763(15) 0.0553(10) Uani 1.000
C C24 0.6959(5) 0.4201(3) 0.45057(15) 0.0560(9) Uani 1.000
N N5 0.6416(4) 0.8159(2) 0.44782(13) 0.0550(8) Uani 1.000
O O8 0.3116(4) 0.2214(2) 0.42874(15) 0.0777(12) Uani 1.000
O O9 0.4742(4) 0.2291(2) 0.49463(14) 0.0799(9) Uani 1.000
O O10 0.4700(3) 0.1205(2) 0.43431(13) 0.0703(8) Uani 1.000
N N6 0.4179(4) 0.1904(2) 0.45266(14) 0.0563(8) Uani 1.000
O O11 1.0082(4) 0.1199(3) 0.39162(15) 0.0863(14) Uani 1.000
O O12 0.9768(4) 0.1153(3) 0.29935(14) 0.0909(11) Uani 1.000
O O13 0.8139(3) 0.0628(2) 0.35749(13) 0.0666(7) Uani 1.000
N N7 0.9327(4) 0.0995(3) 0.34960(16) 0.0635(9) Uani 1.000
O O14 1.2484(3) -0.05892(19) 0.38079(11) 0.0620(7) Uani 1.000
O O15 1.0556(4) -0.1246(3) 0.40490(17) 0.1024(13) Uani 1.000
O O16 1.0780(4) -0.0673(3) 0.32060(17) 0.0936(11) Uani 1.000
N N8 1.1241(4) -0.0855(2) 0.36797(18) 0.0632(9) Uani 1.000
O O1W 0.9435(4) -0.2379(3) 0.27703(17) 0.0861(10) Uani 1.000
H H1A 0.69946 0.64248 0.14476 0.0760 Uiso 1.000
H H1B 0.71292 0.54993 0.15959 0.0760 Uiso 1.000
H H1C 0.80755 0.61427 0.18596 0.0760 Uiso 1.000
H H2A 0.26874 0.31454 0.50439 0.0640 Uiso 1.000
H H2B 0.33346 0.36669 0.55019 0.0640 Uiso 1.000
H H2C 0.17936 0.36658 0.54281 0.0640 Uiso 1.000
H H3 0.15161 0.38603 0.42270 0.0630 Uiso 1.000
H H4 0.17140 0.50466 0.35932 0.0612 Uiso 1.000
H H6 0.41919 0.62942 0.47551 0.0580 Uiso 1.000
H H7 0.39929 0.51103 0.53780 0.0580 Uiso 1.000
H H8 0.27809 0.62423 0.24647 0.0580 Uiso 1.000
H H9 0.44306 0.60197 0.17197 0.0640 Uiso 1.000
H H11 0.76413 0.63164 0.28288 0.0690 Uiso 1.000
H H12 0.60380 0.65478 0.35759 0.0670 Uiso 1.000
H H3A 0.26860 0.36256 0.15311 0.0700 Uiso 1.000
H H3B 0.22780 0.44444 0.18109 0.0700 Uiso 1.000
H H3C 0.16968 0.36146 0.20164 0.0700 Uiso 1.000
H H4A 0.75103 0.67985 0.49938 0.0690 Uiso 1.000
H H4B 0.90036 0.65667 0.50711 0.0690 Uiso 1.000
H H4C 0.79262 0.61977 0.54538 0.0690 Uiso 1.000
H H14 0.52045 0.39426 0.16724 0.0660 Uiso 1.000
H H15 0.71014 0.37657 0.23074 0.0630 Uiso 1.000
H H17 0.43220 0.33958 0.36142 0.0760 Uiso 1.000
H H18 0.24430 0.36140 0.29828 0.0780 Uiso 1.000
H H20 0.87605 0.49724 0.34142 0.0700 Uiso 1.000
H H21 0.90570 0.61489 0.40308 0.0690 Uiso 1.000
H H23 0.67743 0.48804 0.52479 0.0660 Uiso 1.000
H H24 0.64326 0.37130 0.46210 0.0670 Uiso 1.000
H H1W 1.012(4) -0.232(4) 0.3016(18) 0.1290 Uiso 1.000
H H2W 0.974(6) -0.262(4) 0.2464(14) 0.1290 Uiso 1.000

loop_
_atom_type_symbol
_atom_type_description
_atom_type_scat_dispersion_real
_atom_type_scat_dispersion_imag
_atom_type_scat_source
C C 0.0033 0.0016 'International Tables Vol C Tables 4.2.6.8 and 6.1.1.4'
H H 0 0 'International Tables Vol C Tables 4.2.6.8 and 6.1.1.4'
N N 0.0061 0.0033 'International Tables Vol C Tables 4.2.6.8 and 6.1.1.4'
O O 0.0106 0.006 'International Tables Vol C Tables 4.2.6.8 and 6.1.1.4'
S S 0.1246 0.1234 'International Tables Vol C Tables 4.2.6.8 and 6.1.1.4'

loop_
_geom_angle_atom_site_label_1
_geom_angle_atom_site_label_2
_geom_angle_atom_site_label_3
_geom_angle
O1 S1 O2 119.81(19)
O1 S1 C4 107.38(19)
O2 S1 C4 107.65(15)
O1 S1 C7 107.45(16)
O2 S1 C7 107.26(17)
C4 S1 C7 106.61(15)
O3 S2 O4 120.9(2)
O3 S2 C19 107.32(16)
O4 S2 C19 107.0(2)
O3 S2 C16 106.8(2)
O4 S2 C16 107.32(17)
C19 S2 C16 106.67(17)
C10 N1 H1B 109.5
C10 N1 H1C 109.5
H1B N1 H1C 109.5
C10 N1 H1A 109.5
H1B N1 H1A 109.5
H1C N1 H1A 109.5
C1 N2 H2A 109.5
C1 N2 H2C 109.5
H2A N2 H2C 109.5
C1 N2 H2B 109.5
H2A N2 H2B 109.5
H2C N2 H2B 109.5
C22 N4 H4A 109.5
C22 N4 H4B 109.5
H4A N4 H4B 109.5
C22 N4 H4C 109.5
H4A N4 H4C 109.5
H4B N4 H4C 109.5
H2W O1W H1W 111(3)
C2 C1 C6 121.9(3)
C2 C1 N2 119.3(3)
C6 C1 N2 118.8(3)
C1 C2 C3 119.3(3)
C1 C2 H3 120.4
C3 C2 H3 120.4
O7 N5 O5 120.9(4)
O7 N5 O6 120.3(4)
O5 N5 O6 118.8(4)
C6 C5 C4 119.6(3)
C6 C5 H6 120.2
C4 C5 H6 120.2
C5 C6 C1 119.1(3)
C5 C6 H7 120.4
C1 C6 H7 120.4
C7 C8 C9 118.1(4)
C7 C8 H8 120.9
C9 C8 H8 120.9
O11 N7 O12 119.2(4)
O11 N7 O13 120.2(4)
O12 N7 O13 120.6(4)
C23 C22 C21 121.1(3)
C23 C22 N4 119.4(3)
C21 C22 N4 119.5(4)
C21 C20 C19 120.2(4)
C21 C20 H20 119.9
C19 C20 H20 119.9
C3 C4 C5 121.0(3)
C3 C4 S1 118.9(3)
C5 C4 S1 120.0(3)
C14 C13 C18 121.1(4)
C14 C13 N3 119.9(3)
C18 C13 N3 119.0(4)
C4 C3 C2 119.1(3)
C4 C3 H4 120.5
C2 C3 H4 120.5
C13 C14 C15 119.8(3)
C13 C14 H14 120.1
C15 C14 H14 120.1
C16 C15 C14 119.4(4)
C16 C15 H15 120.3
C14 C15 H15 120.3
C15 C16 C17 120.7(4)
C15 C16 S2 119.1(3)
C17 C16 S2 119.8(3)
C23 C24 C19 118.8(4)
C23 C24 H24 120.6
C19 C24 H24 120.6
O16 N8 O15 123.7(5)
O16 N8 O14 117.9(4)
O15 N8 O14 118.4(4)
C10 C9 C8 120.3(3)
C10 C9 H9 119.8
C8 C9 H9 119.8
C7 C12 C11 119.7(3)
C7 C12 H12 120.2
C11 C12 H12 120.2
C12 C7 C8 121.0(3)
C12 C7 S1 119.4(3)
C8 C7 S1 119.5(3)
C24 C23 C22 120.0(3)
C24 C23 H23 120
C22 C23 H23 120
O8 N6 O10 119.5(4)
O8 N6 O9 120.5(4)
O10 N6 O9 120.0(4)
C20 C19 C24 121.0(3)
C20 C19 S2 120.3(3)
C24 C19 S2 118.6(3)
C9 C10 C11 121.1(3)
C9 C10 N1 119.3(3)
C11 C10 N1 119.6(3)
C20 C21 C22 118.8(4)
C20 C21 H21 120.6
C22 C21 H21 120.6
C10 C11 C12 119.7(4)
C10 C11 H11 120.1
C12 C11 H11 120.1
C18 C17 C16 119.5(3)
C18 C17 H17 120.3
C16 C17 H17 120.3
C17 C18 C13 119.5(4)
C17 C18 H18 120.3
C13 C18 H18 120.3
C13 N3 H3C 109.5
C13 N3 H3A 109.5
H3C N3 H3A 109.5
C13 N3 H3B 109.5
H3C N3 H3B 109.5
H3A N3 H3B 109.5

loop_
_geom_bond_atom_site_label_1
_geom_bond_atom_site_label_2
_geom_bond_distance
S1 O1 1.431(3)
S1 O2 1.438(3)
S1 C4 1.762(3)
S1 C7 1.766(3)
S2 O3 1.443(3)
S2 O4 1.444(4)
S2 C19 1.766(4)
S2 C16 1.787(4)
O13 N7 1.258(5)
O14 N8 1.267(5)
O5 N5 1.253(4)
N1 C10 1.470(5)
N1 H1B 0.89
N1 H1C 0.89
N1 H1A 0.89
O9 N6 1.250(4)
N2 C1 1.445(4)
N2 H2A 0.89
N2 H2C 0.89
N2 H2B 0.89
O6 N5 1.253(4)
O7 N5 1.235(4)
O10 N6 1.243(4)
N4 C22 1.466(5)
N4 H4A 0.89
N4 H4B 0.89
N4 H4C 0.89
O8 N6 1.233(5)
O1W H2W 0.848(10)
O1W H1W 0.859(10)
C1 C2 1.371(5)
C1 C6 1.379(5)
O11 N7 1.239(5)
C2 C3 1.388(5)
C2 H3 0.93
C5 C6 1.372(5)
C5 C4 1.389(5)
C5 H6 0.93
C6 H7 0.93
C8 C7 1.383(5)
C8 C9 1.395(5)
C8 H8 0.93
N7 O12 1.254(5)
C22 C23 1.384(6)
C22 C21 1.390(5)
C20 C21 1.366(5)
C20 C19 1.386(5)
C20 H20 0.93
O16 N8 1.207(5)
C4 C3 1.383(5)
C13 C14 1.376(6)
C13 C18 1.386(5)
C13 N3 1.455(5)
C3 H4 0.93
C14 C15 1.383(6)
C14 H14 0.93
C15 C16 1.376(5)
C15 H15 0.93
C16 C17 1.401(6)
C24 C23 1.373(5)
C24 C19 1.388(5)
C24 H24 0.93
N8 O15 1.221(5)
C9 C10 1.362(6)
C9 H9 0.93
C12 C7 1.375(5)
C12 C11 1.379(6)
C12 H12 0.93
C23 H23 0.93
C10 C11 1.363(5)
C21 H21 0.93
C11 H11 0.93
C17 C18 1.371(6)
C17 H17 0.93
C18 H18 0.93
N3 H3C 0.89
N3 H3A 0.89
N3 H3B 0.89

loop_
_geom_hbond_atom_site_label_D
_geom_hbond_atom_site_label_H
_geom_hbond_atom_site_label_A
_geom_hbond_site_symmetry_A
_geom_hbond_distance_DH
_geom_hbond_distance_HA
_geom_hbond_distance_DA
_geom_hbond_angle_DHA
_geom_hbond_publ_flag
N1 H1A O8 4_655 0.89 2.0800 2.959(4) 169 yes
N1 H1A O10 4_655 0.89 2.4400 3.057(4) 127 yes
N1 H1B O14 4_755 0.89 1.9300 2.796(4) 163 yes
N1 H1C O12 4_755 0.89 2.0500 2.920(5) 166 yes
N2 H2A O8 . 0.89 2.2800 3.132(4) 160 yes
N2 H2A O9 . 0.89 2.3300 2.937(5) 125 yes
N2 H2B O11 3_456 0.89 2.1300 3.015(5) 176 yes
N2 H2B O13 3_456 0.89 2.3900 2.979(4) 124 yes
N2 H2C O9 3_456 0.89 2.5600 3.086(5) 119 yes
N2 H2C O10 3_456 0.89 2.0400 2.912(5) 166 yes
N3 H3A O6 4_645 0.89 2.1000 2.957(4) 161 yes
N3 H3A O7 4_645 0.89 2.3700 3.115(5) 141 yes
N3 H3B O13 4_655 0.89 2.0500 2.906(4) 163 yes
N3 H3C O1W 4_655 0.89 1.9100 2.740(5) 154 yes
N4 H4A O5 . 0.89 2.1000 2.982(4) 169 yes
N4 H4A O6 . 0.89 2.3900 3.071(4) 134 yes
N4 H4B O5 3_566 0.89 2.0800 2.960(5) 171 yes
N4 H4B O7 3_566 0.89 2.3800 2.988(5) 125 yes
N4 H4C O14 3_456 0.89 1.9800 2.861(4) 169 yes
N4 H4C O15 3_456 0.89 2.5000 3.111(5) 126 yes
O1W H1W O1 1_645 0.86(4) 2.18(5) 2.834(5) 133(5) yes
O1W H2W O12 4_745 0.85(4) 2.19(6) 2.940(6) 147(5) yes
C9 H9 O10 4_655 0.93 2.6000 3.359(5) 139 yes
C9 H9 O13 4_655 0.93 2.5700 3.206(5) 126 yes
C14 H14 O7 4_645 0.93 2.5000 3.295(5) 143 yes
C14 H14 O14 4_755 0.93 2.5300 3.194(5) 128 yes
C15 H15 O16 4_755 0.93 2.4600 3.351(6) 160 yes
C23 H23 O14 3_456 0.93 2.5200 3.227(4) 133 yes

loop_
_geom_torsion_atom_site_label_1
_geom_torsion_atom_site_label_2
_geom_torsion_atom_site_label_3
_geom_torsion_atom_site_label_4
_geom_torsion
C6 C1 C2 C3 0.4(6)
N2 C1 C2 C3 -179.5(3)
C4 C5 C6 C1 -0.3(6)
C2 C1 C6 C5 -0.3(6)
N2 C1 C6 C5 179.6(3)
C6 C5 C4 C3 0.7(6)
C6 C5 C4 S1 176.9(3)
O1 S1 C4 C3 36.4(3)
O2 S1 C4 C3 166.7(3)
C7 S1 C4 C3 -78.5(3)
O1 S1 C4 C5 -139.8(3)
O2 S1 C4 C5 -9.6(4)
C7 S1 C4 C5 105.3(3)
C5 C4 C3 C2 -0.6(6)
S1 C4 C3 C2 -176.8(3)
C1 C2 C3 C4 0.0(6)
C18 C13 C14 C15 0.2(6)
N3 C13 C14 C15 -178.4(3)
C13 C14 C15 C16 0.3(6)
C14 C15 C16 C17 0.2(6)
C14 C15 C16 S2 173.8(3)
O3 S2 C16 C15 -135.2(3)
O4 S2 C16 C15 -4.1(3)
C19 S2 C16 C15 110.3(3)
O3 S2 C16 C17 38.5(3)
O4 S2 C16 C17 169.5(3)
C19 S2 C16 C17 -76.1(3)
C7 C8 C9 C10 0.0(6)
C11 C12 C7 C8 1.0(6)
C11 C12 C7 S1 -174.6(3)
C9 C8 C7 C12 -1.2(5)
C9 C8 C7 S1 174.4(3)
O1 S1 C7 C12 169.1(3)
O2 S1 C7 C12 39.0(3)
C4 S1 C7 C12 -76.0(3)
O1 S1 C7 C8 -6.5(3)
O2 S1 C7 C8 -136.6(3)
C4 S1 C7 C8 108.3(3)
C19 C24 C23 C22 0.8(6)
C21 C22 C23 C24 -1.2(6)
N4 C22 C23 C24 178.8(4)
C21 C20 C19 C24 -1.2(6)
C21 C20 C19 S2 -178.4(3)
C23 C24 C19 C20 0.4(6)
C23 C24 C19 S2 177.6(3)
O3 S2 C19 C20 161.2(3)
O4 S2 C19 C20 30.0(4)
C16 S2 C19 C20 -84.6(4)
O3 S2 C19 C24 -16.0(4)
O4 S2 C19 C24 -147.2(3)
C16 S2 C19 C24 98.2(3)
C8 C9 C10 C11 1.5(6)
C8 C9 C10 N1 -178.5(3)
C19 C20 C21 C22 0.8(6)
C23 C22 C21 C20 0.4(6)
N4 C22 C21 C20 -179.6(4)
C9 C10 C11 C12 -1.7(6)
N1 C10 C11 C12 178.3(3)
C7 C12 C11 C10 0.4(6)
C15 C16 C17 C18 -1.2(6)
S2 C16 C17 C18 -174.8(3)
C16 C17 C18 C13 1.7(6)
C14 C13 C18 C17 -1.3(6)
N3 C13 C18 C17 177.4(4)
